data_4326531
loop_
_publ_author_name
'Martin Bendle'
'Keith Huynh'
'Mairi F. Haddow'
'Ian Manners'

_publ_section_title
;
 Reactions of Phosphine Oxides with Bromophosphoranimines; Synthesis and
 Unusual Rearrangements of O-Donor Stabilized Phosphoranimine Cations
;
_journal_name_full 'Inorganic Chemistry'
_journal_page_first 10292
_journal_page_last 10302
_journal_paper_doi 10.1021/ic201360p
_journal_volume 50
_journal_year 2011
_chemical_formula_moiety 'C11 H30 N O P2 Si, C F3 O3 S'
_chemical_formula_sum 'C12 H30 F3 N O4 P2 S Si'
_chemical_formula_weight 431.46
_chemical_name_systematic
; 
 ? 
;
_space_group_IT_number 61
_symmetry_cell_setting orthorhombic
_symmetry_space_group_name_Hall '-P 2ac 2ab'
_symmetry_space_group_name_H-M 'P b c a'
_atom_sites_solution_hydrogens geom
_atom_sites_solution_primary direct
_atom_sites_solution_secondary difmap
_audit_creation_method SHELXL-97
_cell_angle_alpha 90.00
_cell_angle_beta 90.00
_cell_angle_gamma 90.00
_cell_formula_units_Z 8
_cell_length_a 13.8576(12)
_cell_length_b 13.4460(13)
_cell_length_c 23.067(2)
_cell_measurement_reflns_used 9366
_cell_measurement_temperature 100(2)
_cell_measurement_theta_max 27.61
_cell_measurement_theta_min 2.30
_cell_volume 4298.1(7)
_computing_cell_refinement 'Bruker Apex II'
_computing_data_collection 'Bruker Apex II'
_computing_data_reduction 'Bruker SAINT'
_computing_molecular_graphics 'Bruker ShelXTL'
_computing_publication_material 'Bruker ShelXTL'
_computing_structure_refinement 'SHELXL-97 (Sheldrick, 2008)'
_computing_structure_solution 'SHELXS-97 (Sheldrick, 2008)'
_diffrn_ambient_temperature 100(2)
_diffrn_measured_fraction_theta_full 0.997
_diffrn_measured_fraction_theta_max 0.997
_diffrn_measurement_device_type 'CCD area detector'
_diffrn_measurement_method 'phi and omega scans'
_diffrn_radiation_monochromator graphite
_diffrn_radiation_source 'fine-focus sealed tube'
_diffrn_radiation_type MoK\a
_diffrn_radiation_wavelength 0.71073
_diffrn_reflns_av_R_equivalents 0.0203
_diffrn_reflns_av_sigmaI/netI 0.0101
_diffrn_reflns_limit_h_max 18
_diffrn_reflns_limit_h_min -18
_diffrn_reflns_limit_k_max 17
_diffrn_reflns_limit_k_min -8
_diffrn_reflns_limit_l_max 30
_diffrn_reflns_limit_l_min -30
_diffrn_reflns_number 51399
_diffrn_reflns_theta_full 27.63
_diffrn_reflns_theta_max 27.63
_diffrn_reflns_theta_min 2.29
_exptl_absorpt_coefficient_mu 0.395
_exptl_absorpt_correction_T_max 0.7456
_exptl_absorpt_correction_T_min 0.6719
_exptl_absorpt_correction_type multi-scan
_exptl_absorpt_process_details 'SADABS V2008/1'
_exptl_crystal_colour colourless
_exptl_crystal_density_diffrn 1.334
_exptl_crystal_description block
_exptl_crystal_F_000 1824
_exptl_crystal_size_max 0.46
_exptl_crystal_size_mid 0.30
_exptl_crystal_size_min 0.30
_refine_diff_density_max 0.619
_refine_diff_density_min -0.251
_refine_diff_density_rms 0.051
_refine_ls_extinction_method none
_refine_ls_goodness_of_fit_ref 1.060
_refine_ls_hydrogen_treatment constr
_refine_ls_matrix_type full
_refine_ls_number_parameters 225
_refine_ls_number_reflns 4993
_refine_ls_number_restraints 0
_refine_ls_restrained_S_all 1.060
_refine_ls_R_factor_all 0.0325
_refine_ls_R_factor_gt 0.0288
_refine_ls_shift/su_max 0.002
_refine_ls_shift/su_mean 0.000
_refine_ls_structure_factor_coef Fsqd
_refine_ls_weighting_details 'calc w=1/[\s^2^(Fo^2^)+(0.0428P)^2^+2.3296P] where P=(Fo^2^+2Fc^2^)/3'
_refine_ls_weighting_scheme calc
_refine_ls_wR_factor_gt 0.0777
_refine_ls_wR_factor_ref 0.0815
_reflns_number_gt 4549
_reflns_number_total 4993
_reflns_threshold_expression >2sigma(I)
_cod_data_source_file ic201360p_si_002_6.cif
_cod_data_source_block '[4d]OTf'
_cod_original_cell_volume 4298.0(7)
_cod_database_code 4326531

loop_
_symmetry_equiv_pos_as_xyz
'x, y, z'
'-x+1/2, -y, z+1/2'
'-x, y+1/2, -z+1/2'
'x+1/2, -y+1/2, -z'
'-x, -y, -z'
'x-1/2, y, -z-1/2'
'x, -y-1/2, z-1/2'
'-x-1/2, y-1/2, z'

loop_
_atom_site_label
_atom_site_type_symbol
_atom_site_fract_x
_atom_site_fract_y
_atom_site_fract_z
_atom_site_U_iso_or_equiv
_atom_site_adp_type
_atom_site_occupancy
_atom_site_symmetry_multiplicity
_atom_site_calc_flag
_atom_site_refinement_flags
S1 S 0.91292(2) 0.29638(2) 0.166032(15) 0.02171(9) Uani 1 1 d .
Si1 Si 1.15192(3) 0.69170(3) 0.097108(16) 0.02033(9) Uani 1 1 d .
P1 P 0.94013(2) 0.70871(2) 0.124508(14) 0.01688(8) Uani 1 1 d .
P2 P 0.91125(2) 0.91402(2) 0.167776(14) 0.01673(8) Uani 1 1 d .
O1 O 1.03752(7) 0.65709(7) 0.10873(5) 0.0277(2) Uani 1 1 d .
N1 N 0.95726(8) 0.82198(8) 0.13503(5) 0.0202(2) Uani 1 1 d .
C1 C 0.89311(10) 0.64257(10) 0.18479(6) 0.0236(3) Uani 1 1 d .
H1A H 0.9321 0.6570 0.2192 0.035 Uiso 1 1 calc R
H1B H 0.8950 0.5710 0.1767 0.035 Uiso 1 1 calc R
H1C H 0.8262 0.6631 0.1917 0.035 Uiso 1 1 calc R
C2 C 0.86352(10) 0.68407(12) 0.06431(6) 0.0290(3) Uani 1 1 d .
H2A H 0.7987 0.7098 0.0723 0.044 Uiso 1 1 calc R
H2B H 0.8601 0.6122 0.0577 0.044 Uiso 1 1 calc R
H2C H 0.8895 0.7167 0.0297 0.044 Uiso 1 1 calc R
C3 C 0.82842(10) 0.97998(11) 0.12147(6) 0.0262(3) Uani 1 1 d .
H3A H 0.7676 0.9416 0.1191 0.031 Uiso 1 1 calc R
H3B H 0.8133 1.0449 0.1396 0.031 Uiso 1 1 calc R
C4 C 0.86467(12) 0.99836(13) 0.06071(7) 0.0369(4) Uani 1 1 d .
H4A H 0.9181 1.0461 0.0619 0.055 Uiso 1 1 calc R
H4B H 0.8122 1.0253 0.0369 0.055 Uiso 1 1 calc R
H4C H 0.8873 0.9356 0.0439 0.055 Uiso 1 1 calc R
C5 C 0.84569(10) 0.88075(10) 0.23204(6) 0.0224(3) Uani 1 1 d .
H5A H 0.7891 0.8402 0.2208 0.027 Uiso 1 1 calc R
H5B H 0.8876 0.8389 0.2568 0.027 Uiso 1 1 calc R
C6 C 0.81071(12) 0.96961(11) 0.26757(6) 0.0317(3) Uani 1 1 d .
H6A H 0.8664 1.0075 0.2816 0.048 Uiso 1 1 calc R
H6B H 0.7729 0.9459 0.3007 0.048 Uiso 1 1 calc R
H6C H 0.7704 1.0125 0.2432 0.048 Uiso 1 1 calc R
C7 C 1.00508(11) 0.99632(11) 0.19112(6) 0.0275(3) Uani 1 1 d .
H7A H 0.9749 1.0588 0.2048 0.033 Uiso 1 1 calc R
H7B H 1.0380 0.9656 0.2247 0.033 Uiso 1 1 calc R
C8 C 1.08058(11) 1.02258(12) 0.14635(8) 0.0331(3) Uani 1 1 d .
H8A H 1.1115 0.9616 0.1323 0.050 Uiso 1 1 calc R
H8B H 1.1293 1.0659 0.1639 0.050 Uiso 1 1 calc R
H8C H 1.0499 1.0572 0.1138 0.050 Uiso 1 1 calc R
C9 C 1.20430(11) 0.73090(11) 0.16698(6) 0.0284(3) Uani 1 1 d .
H9A H 1.1669 0.7866 0.1827 0.043 Uiso 1 1 calc R
H9B H 1.2713 0.7518 0.1611 0.043 Uiso 1 1 calc R
H9C H 1.2025 0.6751 0.1943 0.043 Uiso 1 1 calc R
C10 C 1.20780(11) 0.57812(12) 0.06722(7) 0.0310(3) Uani 1 1 d .
H10A H 1.2028 0.5242 0.0956 0.046 Uiso 1 1 calc R
H10B H 1.2759 0.5910 0.0586 0.046 Uiso 1 1 calc R
H10C H 1.1743 0.5589 0.0315 0.046 Uiso 1 1 calc R
C11 C 1.15538(12) 0.79357(12) 0.04347(7) 0.0332(3) Uani 1 1 d .
H11A H 1.1381 0.7676 0.0052 0.050 Uiso 1 1 calc R
H11B H 1.2205 0.8218 0.0420 0.050 Uiso 1 1 calc R
H11C H 1.1094 0.8454 0.0547 0.050 Uiso 1 1 calc R
O2 O 0.83379(8) 0.24210(9) 0.14144(6) 0.0400(3) Uani 1 1 d .
O3 O 0.88750(9) 0.39096(8) 0.19059(6) 0.0378(3) Uani 1 1 d .
O4 O 0.97870(8) 0.23867(8) 0.19996(5) 0.0347(3) Uani 1 1 d .
C12 C 0.98505(12) 0.33056(13) 0.10350(7) 0.0362(3) Uani 1 1 d .
F1 F 1.01416(9) 0.25089(10) 0.07375(5) 0.0565(3) Uani 1 1 d .
F2 F 0.93609(11) 0.38734(9) 0.06670(5) 0.0624(4) Uani 1 1 d .
F3 F 1.06341(9) 0.38103(11) 0.11918(5) 0.0612(4) Uani 1 1 d .

loop_
_atom_site_aniso_label
_atom_site_aniso_U_11
_atom_site_aniso_U_22
_atom_site_aniso_U_33
_atom_site_aniso_U_23
_atom_site_aniso_U_13
_atom_site_aniso_U_12
S1 0.02074(16) 0.01358(16) 0.03081(18) -0.00145(12) -0.00413(12) -0.00097(11)
Si1 0.01694(17) 0.01960(18) 0.02446(18) -0.00150(13) 0.00150(13) 0.00158(13)
P1 0.01489(15) 0.01266(15) 0.02308(16) -0.00192(11) -0.00001(11) 0.00031(11)
P2 0.01764(16) 0.01062(15) 0.02193(16) 0.00010(11) -0.00073(11) 0.00030(11)
O1 0.0176(4) 0.0162(5) 0.0494(6) -0.0064(4) 0.0036(4) 0.0017(4)
N1 0.0211(5) 0.0126(5) 0.0267(5) 0.0002(4) 0.0045(4) 0.0008(4)
C1 0.0292(7) 0.0135(6) 0.0281(6) 0.0020(5) -0.0006(5) -0.0021(5)
C2 0.0254(7) 0.0366(8) 0.0252(7) -0.0064(6) -0.0035(5) -0.0018(6)
C3 0.0256(7) 0.0232(7) 0.0299(7) 0.0048(5) -0.0024(5) 0.0076(5)
C4 0.0397(9) 0.0424(9) 0.0285(7) 0.0083(7) -0.0061(6) 0.0061(7)
C5 0.0267(6) 0.0173(6) 0.0231(6) -0.0004(5) 0.0036(5) 0.0023(5)
C6 0.0420(8) 0.0250(7) 0.0281(7) -0.0049(6) 0.0064(6) 0.0069(6)
C7 0.0284(7) 0.0198(6) 0.0344(7) -0.0026(5) -0.0049(6) -0.0065(5)
C8 0.0231(7) 0.0262(7) 0.0501(9) 0.0016(7) -0.0016(6) -0.0063(6)
C9 0.0319(7) 0.0236(7) 0.0297(7) -0.0016(5) -0.0041(6) -0.0009(6)
C10 0.0256(7) 0.0328(8) 0.0345(8) -0.0082(6) 0.0017(6) 0.0087(6)
C11 0.0390(8) 0.0319(8) 0.0287(7) 0.0048(6) 0.0057(6) 0.0024(6)
O2 0.0285(6) 0.0367(6) 0.0548(7) -0.0116(5) -0.0059(5) -0.0126(5)
O3 0.0427(6) 0.0183(5) 0.0524(7) -0.0093(5) -0.0041(6) 0.0041(5)
O4 0.0381(6) 0.0278(6) 0.0384(6) 0.0086(5) -0.0060(5) 0.0060(5)
C12 0.0399(8) 0.0349(8) 0.0339(8) 0.0060(6) -0.0046(7) -0.0074(7)
F1 0.0647(8) 0.0617(8) 0.0431(6) -0.0051(5) 0.0176(5) 0.0038(6)
F2 0.0892(9) 0.0539(7) 0.0439(6) 0.0236(5) -0.0196(6) -0.0041(7)
F3 0.0494(7) 0.0750(9) 0.0591(7) 0.0134(6) 0.0008(5) -0.0358(6)

loop_
_atom_type_symbol
_atom_type_description
_atom_type_scat_dispersion_real
_atom_type_scat_dispersion_imag
_atom_type_scat_source
C C 0.0033 0.0016 'International Tables Vol C Tables 4.2.6.8 and 6.1.1.4'
H H 0.0000 0.0000 'International Tables Vol C Tables 4.2.6.8 and 6.1.1.4'
N N 0.0061 0.0033 'International Tables Vol C Tables 4.2.6.8 and 6.1.1.4'
O O 0.0106 0.0060 'International Tables Vol C Tables 4.2.6.8 and 6.1.1.4'
F F 0.0171 0.0103 'International Tables Vol C Tables 4.2.6.8 and 6.1.1.4'
Si Si 0.0817 0.0704 'International Tables Vol C Tables 4.2.6.8 and 6.1.1.4'
P P 0.1023 0.0942 'International Tables Vol C Tables 4.2.6.8 and 6.1.1.4'
S S 0.1246 0.1234 'International Tables Vol C Tables 4.2.6.8 and 6.1.1.4'

loop_
_geom_angle_atom_site_label_1
_geom_angle_atom_site_label_2
_geom_angle_atom_site_label_3
_geom_angle
O4 S1 O2 115.32(8)
O4 S1 O3 114.89(7)
O2 S1 O3 114.78(7)
O4 S1 C12 102.79(7)
O2 S1 C12 103.64(8)
O3 S1 C12 102.97(8)
O1 Si1 C9 108.19(6)
O1 Si1 C10 103.13(6)
C9 Si1 C10 113.43(7)
O1 Si1 C11 109.77(7)
C9 Si1 C11 111.31(7)
C10 Si1 C11 110.65(7)
N1 P1 O1 109.80(6)
N1 P1 C1 115.03(6)
O1 P1 C1 106.10(6)
N1 P1 C2 113.20(7)
O1 P1 C2 104.55(7)
C1 P1 C2 107.41(7)
N1 P2 C7 109.51(7)
N1 P2 C5 113.75(6)
C7 P2 C5 105.86(7)
N1 P2 C3 111.00(7)
C7 P2 C3 109.68(7)
C5 P2 C3 106.84(7)
P1 O1 Si1 137.11(6)
P1 N1 P2 140.86(8)
P1 C1 H1A 109.5
P1 C1 H1B 109.5
H1A C1 H1B 109.5
P1 C1 H1C 109.5
H1A C1 H1C 109.5
H1B C1 H1C 109.5
P1 C2 H2A 109.5
P1 C2 H2B 109.5
H2A C2 H2B 109.5
P1 C2 H2C 109.5
H2A C2 H2C 109.5
H2B C2 H2C 109.5
C4 C3 P2 114.78(10)
C4 C3 H3A 108.6
P2 C3 H3A 108.6
C4 C3 H3B 108.6
P2 C3 H3B 108.6
H3A C3 H3B 107.5
C3 C4 H4A 109.5
C3 C4 H4B 109.5
H4A C4 H4B 109.5
C3 C4 H4C 109.5
H4A C4 H4C 109.5
H4B C4 H4C 109.5
C6 C5 P2 114.12(10)
C6 C5 H5A 108.7
P2 C5 H5A 108.7
C6 C5 H5B 108.7
P2 C5 H5B 108.7
H5A C5 H5B 107.6
C5 C6 H6A 109.5
C5 C6 H6B 109.5
H6A C6 H6B 109.5
C5 C6 H6C 109.5
H6A C6 H6C 109.5
H6B C6 H6C 109.5
C8 C7 P2 116.20(11)
C8 C7 H7A 108.2
P2 C7 H7A 108.2
C8 C7 H7B 108.2
P2 C7 H7B 108.2
H7A C7 H7B 107.4
C7 C8 H8A 109.5
C7 C8 H8B 109.5
H8A C8 H8B 109.5
C7 C8 H8C 109.5
H8A C8 H8C 109.5
H8B C8 H8C 109.5
Si1 C9 H9A 109.5
Si1 C9 H9B 109.5
H9A C9 H9B 109.5
Si1 C9 H9C 109.5
H9A C9 H9C 109.5
H9B C9 H9C 109.5
Si1 C10 H10A 109.5
Si1 C10 H10B 109.5
H10A C10 H10B 109.5
Si1 C10 H10C 109.5
H10A C10 H10C 109.5
H10B C10 H10C 109.5
Si1 C11 H11A 109.5
Si1 C11 H11B 109.5
H11A C11 H11B 109.5
Si1 C11 H11C 109.5
H11A C11 H11C 109.5
H11B C11 H11C 109.5
F2 C12 F3 107.31(14)
F2 C12 F1 106.68(14)
F3 C12 F1 107.61(15)
F2 C12 S1 111.86(13)
F3 C12 S1 111.27(12)
F1 C12 S1 111.84(12)

loop_
_geom_bond_atom_site_label_1
_geom_bond_atom_site_label_2
_geom_bond_distance
S1 O4 1.4302(11)
S1 O2 1.4342(11)
S1 O3 1.4361(11)
S1 C12 1.8140(17)
Si1 O1 1.6738(10)
Si1 C9 1.8445(15)
Si1 C10 1.8459(15)
Si1 C11 1.8464(15)
P1 N1 1.5605(11)
P1 O1 1.5607(10)
P1 C1 1.7746(14)
P1 C2 1.7791(14)
P2 N1 1.5838(11)
P2 C7 1.7903(14)
P2 C5 1.7952(13)
P2 C3 1.8013(14)
C1 H1A 0.9800
C1 H1B 0.9800
C1 H1C 0.9800
C2 H2A 0.9800
C2 H2B 0.9800
C2 H2C 0.9800
C3 C4 1.509(2)
C3 H3A 0.9900
C3 H3B 0.9900
C4 H4A 0.9800
C4 H4B 0.9800
C4 H4C 0.9800
C5 C6 1.5279(18)
C5 H5A 0.9900
C5 H5B 0.9900
C6 H6A 0.9800
C6 H6B 0.9800
C6 H6C 0.9800
C7 C8 1.512(2)
C7 H7A 0.9900
C7 H7B 0.9900
C8 H8A 0.9800
C8 H8B 0.9800
C8 H8C 0.9800
C9 H9A 0.9800
C9 H9B 0.9800
C9 H9C 0.9800
C10 H10A 0.9800
C10 H10B 0.9800
C10 H10C 0.9800
C11 H11A 0.9800
C11 H11B 0.9800
C11 H11C 0.9800
C12 F2 1.328(2)
C12 F3 1.331(2)
C12 F1 1.335(2)

loop_
_geom_torsion_atom_site_label_1
_geom_torsion_atom_site_label_2
_geom_torsion_atom_site_label_3
_geom_torsion_atom_site_label_4
_geom_torsion
N1 P1 O1 Si1 -3.87(13)
C1 P1 O1 Si1 -128.76(11)
C2 P1 O1 Si1 117.87(11)
C9 Si1 O1 P1 70.17(12)
C10 Si1 O1 P1 -169.40(11)
C11 Si1 O1 P1 -51.46(13)
O1 P1 N1 P2 -156.36(11)
C1 P1 N1 P2 -36.79(15)
C2 P1 N1 P2 87.23(13)
C7 P2 N1 P1 147.45(12)
C5 P2 N1 P1 29.24(15)
C3 P2 N1 P1 -91.29(13)
N1 P2 C3 C4 -45.02(13)
C7 P2 C3 C4 76.13(13)
C5 P2 C3 C4 -169.56(11)
N1 P2 C5 C6 173.49(10)
C7 P2 C5 C6 53.20(12)
C3 P2 C5 C6 -63.67(12)
N1 P2 C7 C8 47.69(13)
C5 P2 C7 C8 170.70(11)
C3 P2 C7 C8 -74.36(13)
O4 S1 C12 F2 -178.68(12)
O2 S1 C12 F2 60.90(14)
O3 S1 C12 F2 -59.00(14)
O4 S1 C12 F3 -58.67(14)
O2 S1 C12 F3 -179.09(13)
O3 S1 C12 F3 61.01(14)
O4 S1 C12 F1 61.71(13)
O2 S1 C12 F1 -58.71(14)
O3 S1 C12 F1 -178.61(12)

loop_
_cod_related_entry_id
_cod_related_entry_database
_cod_related_entry_code
1 ChemSpider 30661179
